data_4302628
loop_
_publ_author_name
'Lei Zhang'
'Zhao-Ji Li'
'Qi-Pu Lin'
'Ye-Yan Qin'
'Jian Zhang'
'Pei-Xiu Yin'
'Jian-Kai Cheng'
'Yuan-Gen Yao'

_publ_contact_author_email yyg@fjirsm.ac.cn
_publ_contact_author_fax 86-591-83714946
_publ_contact_author_name 'Yuan-Gen Yao'
_publ_contact_author_phone 86-591-83711523
_publ_section_title
;
Synthesis, Structure, and Luminescent Properties of Hybrid
Inorganic-Organic Framework Materials Formed by Lead Aromatic
Carboxylates: Inorganic Connectivity Variation from 0D to 3D
;
_journal_name_full 'Inorganic Chemistry'
_journal_page_first 6517
_journal_page_last 6525
_journal_paper_doi 10.1021/ic900425r
_journal_volume 48
_journal_year 2009
_chemical_formula_sum 'C36 H22 O20 Pb5'
_chemical_formula_weight 1810.54
_chemical_name_systematic
; 
 ? 
;
_space_group_IT_number 2
_symmetry_cell_setting triclinic
_symmetry_space_group_name_Hall '-P 1'
_symmetry_space_group_name_H-M 'P -1'
_atom_sites_solution_hydrogens geom
_atom_sites_solution_primary direct
_atom_sites_solution_secondary difmap
_audit_creation_method SHELXL-97
_cell_angle_alpha 109.922(15)
_cell_angle_beta 92.24(2)
_cell_angle_gamma 105.002(16)
_cell_formula_units_Z 1
_cell_length_a 7.146(3)
_cell_length_b 10.323(4)
_cell_length_c 14.009(6)
_cell_measurement_reflns_used 1170
_cell_measurement_temperature 293(2)
_cell_measurement_theta_max 27.4642
_cell_measurement_theta_min 2.9804
_cell_volume 929.2(7)
_computing_cell_refinement 'Bruker XSCANS'
_computing_data_collection 'Bruker XSCANS'
_computing_data_reduction 'Bruker SHELXTL'
_computing_molecular_graphics 'Bruker SHELXTL'
_computing_publication_material 'Bruker SHELXTL'
_computing_structure_refinement 'SHELXL-97 (Sheldrick, 1997)'
_computing_structure_solution 'SHELXS-97 (Sheldrick, 1990)'
_diffrn_ambient_temperature 293(2)
_diffrn_detector_area_resol_mean none
_diffrn_measured_fraction_theta_full 0.982
_diffrn_measured_fraction_theta_max 0.982
_diffrn_measurement_device_type 'Bruker P4'
_diffrn_measurement_method '\w scans'
_diffrn_radiation_monochromator graphite
_diffrn_radiation_source 'fine-focus sealed tube'
_diffrn_radiation_type MoK\a
_diffrn_radiation_wavelength 0.71073
_diffrn_reflns_av_R_equivalents 0.0502
_diffrn_reflns_av_sigmaI/netI 0.1098
_diffrn_reflns_limit_h_max 9
_diffrn_reflns_limit_h_min -9
_diffrn_reflns_limit_k_max 13
_diffrn_reflns_limit_k_min -13
_diffrn_reflns_limit_l_max 14
_diffrn_reflns_limit_l_min -18
_diffrn_reflns_number 7231
_diffrn_reflns_theta_full 27.55
_diffrn_reflns_theta_max 27.55
_diffrn_reflns_theta_min 2.18
_diffrn_standards_interval_count 0
_diffrn_standards_interval_time .
_diffrn_standards_number 0
_exptl_absorpt_coefficient_mu 22.662
_exptl_absorpt_correction_T_max 0.205
_exptl_absorpt_correction_T_min 0.082
_exptl_absorpt_correction_type multi-scan
_exptl_absorpt_process_details CrystalClear
_exptl_crystal_colour Colorless
_exptl_crystal_density_diffrn 3.236
_exptl_crystal_density_method 'not measured'
_exptl_crystal_description Prism
_exptl_crystal_F_000 808
_exptl_crystal_size_max 0.3100
_exptl_crystal_size_mid 0.1000
_exptl_crystal_size_min 0.0700
_refine_diff_density_max 3.624
_refine_diff_density_min -3.987
_refine_diff_density_rms 0.412
_refine_ls_extinction_method none
_refine_ls_goodness_of_fit_ref 0.951
_refine_ls_hydrogen_treatment constr
_refine_ls_matrix_type full
_refine_ls_number_parameters 277
_refine_ls_number_reflns 4297
_refine_ls_number_restraints 0
_refine_ls_restrained_S_all 0.951
_refine_ls_R_factor_all 0.0543
_refine_ls_R_factor_gt 0.0453
_refine_ls_shift/su_max 0.001
_refine_ls_shift/su_mean 0.000
_refine_ls_structure_factor_coef Fsqd
_refine_ls_weighting_details 'calc w=1/[\s^2^(Fo^2^)+(0.0001P)^2^+0.0000P] where P=(Fo^2^+2Fc^2^)/3'
_refine_ls_weighting_scheme calc
_refine_ls_wR_factor_gt 0.0971
_refine_ls_wR_factor_ref 0.1007
_reflns_number_gt 3346
_reflns_number_total 4297
_reflns_threshold_expression >2sigma(I)
_cod_data_source_file ic900425r_si_001_5.cif
_cod_data_source_block 4
_cod_depositor_comments
;
The following automatic conversions were performed:
'_symmetry_cell_setting' value 'Triclinic' changed to 'triclinic'
according to '/home/saulius/struct/CIF-dictionaries/cif_core.dic'
dictionary named 'cif_core.dic' version 2.4.1 from
2010-06-29.

'_exptl_absorpt_correction_type' value 'Multi-scan' changed
to 'multi-scan' according to
'/home/saulius/struct/CIF-dictionaries/cif_core.dic' dictionary named
'cif_core.dic' version 2.4.1 from 2010-06-29.

Automatic conversion script
Id: cif_fix_enum 1527 2010-12-29 10:47:43Z saulius 
;
_cod_database_code 4302628

loop_
_symmetry_equiv_pos_as_xyz
'x, y, z'
'-x, -y, -z'

loop_
_atom_site_label
_atom_site_type_symbol
_atom_site_fract_x
_atom_site_fract_y
_atom_site_fract_z
_atom_site_U_iso_or_equiv
_atom_site_adp_type
_atom_site_occupancy
_atom_site_symmetry_multiplicity
_atom_site_calc_flag
_atom_site_refinement_flags
_atom_site_disorder_assembly
_atom_site_disorder_group
Pb1 Pb 0.82071(6) 0.06380(4) 0.38035(3) 0.01995(12) Uani 1 1 d . . .
Pb2 Pb 1.0000 0.5000 0.5000 0.01833(14) Uani 1 2 d S . .
Pb3 Pb 0.55930(6) -0.30900(4) 0.45369(3) 0.01827(12) Uani 1 1 d . . .
O10 O 0.6890(12) -0.1166(9) 0.1981(6) 0.033(2) Uani 1 1 d . . .
O5 O 0.7948(10) 0.2767(7) 0.3260(5) 0.0210(16) Uani 1 1 d . . .
O2 O 1.0994(11) 0.3598(8) 0.6131(6) 0.0275(18) Uani 1 1 d . . .
O9 O 0.6186(12) -0.1945(8) 0.3222(6) 0.0295(19) Uani 1 1 d . . .
O8 O 0.2335(10) 0.4727(7) 0.3531(5) 0.0214(16) Uani 1 1 d . . .
O7 O 0.1852(10) 0.2696(7) 0.3842(5) 0.0197(15) Uani 1 1 d . . .
O3 O 0.5276(10) -0.0824(7) 0.6034(6) 0.0240(17) Uani 1 1 d . . .
O4 O 0.8058(10) -0.0318(7) 0.5425(5) 0.0219(16) Uani 1 1 d . . .
O1 O 0.7820(11) 0.2452(7) 0.5538(5) 0.0224(17) Uani 1 1 d . . .
O6 O 0.6087(9) 0.4058(7) 0.4115(5) 0.0186(15) Uani 1 1 d . . .
C4 C 0.8683(16) 0.1930(13) 0.8933(8) 0.027(3) Uani 1 1 d . . .
H4A H 0.8561 0.1733 0.9532 0.032 Uiso 1 1 calc R . .
C6 C 1.0087(15) 0.3531(11) 0.8068(8) 0.021(2) Uani 1 1 d . . .
H6A H 1.0883 0.4413 0.8090 0.026 Uiso 1 1 calc R . .
C5 C 0.9880(16) 0.3239(13) 0.8975(8) 0.028(3) Uani 1 1 d . . .
H5A H 1.0548 0.3925 0.9599 0.033 Uiso 1 1 calc R . .
C2 C 0.7893(14) 0.1162(10) 0.7106(8) 0.016(2) Uani 1 1 d . . .
C1 C 0.9103(13) 0.2502(10) 0.7147(7) 0.014(2) Uani 1 1 d . . .
C16 C 0.2446(14) 0.3479(11) 0.3315(7) 0.016(2) Uani 1 1 d . . .
C7 C 0.9342(15) 0.2880(11) 0.6197(7) 0.019(2) Uani 1 1 d . . .
C9 C 0.5092(14) 0.2736(10) 0.2314(7) 0.016(2) Uani 1 1 d . . .
C3 C 0.7670(15) 0.0918(11) 0.8018(8) 0.020(2) Uani 1 1 d . . .
H3A H 0.6825 0.0059 0.8008 0.024 Uiso 1 1 calc R . .
C8 C 0.7013(14) -0.0031(10) 0.6108(7) 0.015(2) Uani 1 1 d . . .
C15 C 0.6445(13) 0.3199(10) 0.3284(7) 0.014(2) Uani 1 1 d . . .
C10 C 0.3164(14) 0.2840(10) 0.2349(7) 0.014(2) Uani 1 1 d . . .
C17 C 0.6132(15) -0.2155(12) 0.2273(8) 0.022(2) Uani 1 1 d . . .
C13 C 0.4475(19) 0.1686(14) 0.0477(8) 0.036(3) Uani 1 1 d . . .
H13A H 0.4907 0.1308 -0.0148 0.044 Uiso 1 1 calc R . .
C12 C 0.2610(19) 0.1765(14) 0.0493(9) 0.037(3) Uani 1 1 d . . .
H12A H 0.1768 0.1411 -0.0120 0.044 Uiso 1 1 calc R . .
C14 C 0.5740(16) 0.2162(12) 0.1378(8) 0.027(3) Uani 1 1 d . . .
H14A H 0.7014 0.2100 0.1360 0.032 Uiso 1 1 calc R . .
C11 C 0.1935(16) 0.2374(13) 0.1420(8) 0.032(3) Uani 1 1 d . . .
H11A H 0.0675 0.2469 0.1418 0.039 Uiso 1 1 calc R . .
C18 C 0.5065(18) -0.3633(14) 0.1524(10) 0.041(3) Uani 1 1 d . . .
H18A H 0.5135 -0.3649 0.0837 0.061 Uiso 1 1 calc R . .
H18B H 0.3720 -0.3875 0.1631 0.061 Uiso 1 1 calc R . .
H18C H 0.5659 -0.4320 0.1623 0.061 Uiso 1 1 calc R . .

loop_
_atom_site_aniso_label
_atom_site_aniso_U_11
_atom_site_aniso_U_22
_atom_site_aniso_U_33
_atom_site_aniso_U_23
_atom_site_aniso_U_13
_atom_site_aniso_U_12
Pb1 0.0226(2) 0.0157(2) 0.0236(2) 0.00683(17) 0.00280(17) 0.00950(17)
Pb2 0.0172(3) 0.0148(3) 0.0239(3) 0.0083(2) -0.0003(2) 0.0049(2)
Pb3 0.0219(2) 0.01314(19) 0.0220(2) 0.00816(16) 0.00278(16) 0.00646(16)
O10 0.045(5) 0.033(5) 0.028(4) 0.017(4) 0.008(4) 0.013(4)
O5 0.021(4) 0.018(4) 0.026(4) 0.010(3) 0.002(3) 0.006(3)
O2 0.023(4) 0.022(4) 0.043(5) 0.020(4) 0.010(4) 0.006(3)
O9 0.044(5) 0.020(4) 0.030(4) 0.015(3) 0.002(4) 0.010(4)
O8 0.028(4) 0.012(3) 0.029(4) 0.008(3) 0.005(3) 0.014(3)
O7 0.022(4) 0.021(4) 0.022(4) 0.014(3) 0.000(3) 0.007(3)
O3 0.019(4) 0.013(3) 0.036(4) 0.006(3) 0.008(3) 0.002(3)
O4 0.027(4) 0.017(4) 0.023(4) 0.005(3) 0.007(3) 0.010(3)
O1 0.033(4) 0.012(3) 0.023(4) 0.003(3) -0.007(3) 0.013(3)
O6 0.014(3) 0.013(3) 0.023(4) 0.004(3) -0.001(3) 0.000(3)
C4 0.029(6) 0.042(7) 0.018(5) 0.017(5) 0.003(5) 0.016(6)
C6 0.021(5) 0.012(5) 0.029(6) 0.006(4) -0.003(5) 0.004(4)
C5 0.024(6) 0.032(6) 0.018(5) 0.002(5) -0.012(5) 0.004(5)
C2 0.015(5) 0.009(4) 0.027(6) 0.008(4) 0.002(4) 0.008(4)
C1 0.012(5) 0.009(4) 0.023(5) 0.008(4) 0.000(4) 0.003(4)
C16 0.008(4) 0.017(5) 0.015(5) 0.000(4) -0.001(4) -0.001(4)
C7 0.026(6) 0.015(5) 0.021(5) 0.009(4) 0.006(5) 0.012(4)
C9 0.015(5) 0.016(5) 0.015(5) 0.005(4) -0.002(4) 0.004(4)
C3 0.023(5) 0.018(5) 0.027(6) 0.013(5) 0.010(5) 0.011(4)
C8 0.014(5) 0.013(5) 0.017(5) 0.001(4) -0.005(4) 0.011(4)
C15 0.009(4) 0.013(5) 0.020(5) 0.007(4) -0.001(4) 0.002(4)
C10 0.016(5) 0.009(4) 0.021(5) 0.006(4) 0.000(4) 0.009(4)
C17 0.014(5) 0.028(6) 0.025(6) 0.004(5) 0.002(4) 0.013(5)
C13 0.055(8) 0.039(7) 0.011(5) 0.002(5) 0.007(5) 0.016(6)
C12 0.039(7) 0.048(8) 0.024(6) 0.004(6) -0.002(5) 0.027(6)
C14 0.026(6) 0.039(7) 0.019(5) 0.008(5) 0.007(5) 0.019(5)
C11 0.020(6) 0.041(7) 0.024(6) 0.000(5) -0.004(5) 0.005(5)
C18 0.031(7) 0.037(7) 0.046(8) 0.001(6) 0.008(6) 0.015(6)

loop_
_atom_type_symbol
_atom_type_description
_atom_type_scat_dispersion_real
_atom_type_scat_dispersion_imag
_atom_type_scat_source
C C 0.0033 0.0016 'International Tables Vol C Tables 4.2.6.8 and 6.1.1.4'
H H 0.0000 0.0000 'International Tables Vol C Tables 4.2.6.8 and 6.1.1.4'
O O 0.0106 0.0060 'International Tables Vol C Tables 4.2.6.8 and 6.1.1.4'
Pb Pb -3.3944 10.1111 'International Tables Vol C Tables 4.2.6.8 and 6.1.1.4'

loop_
_geom_angle_atom_site_label_1
_geom_angle_atom_site_label_2
_geom_angle_atom_site_label_3
_geom_angle
_geom_angle_site_symmetry_1
_geom_angle_site_symmetry_3
_geom_angle_publ_flag
O9 Pb1 O10 50.8(2) . . ?
O9 Pb1 O3 77.0(2) . 2_656 ?
O10 Pb1 O3 87.2(3) . 2_656 ?
O9 Pb1 O1 119.6(2) . . ?
O10 Pb1 O1 152.5(3) . . ?
O3 Pb1 O1 65.4(2) 2_656 . ?
O9 Pb1 O5 132.4(2) . . ?
O10 Pb1 O5 91.3(2) . . ?
O3 Pb1 O5 73.1(2) 2_656 . ?
O1 Pb1 O5 79.4(2) . . ?
O9 Pb1 O4 69.7(2) . . ?
O10 Pb1 O4 119.7(2) . . ?
O3 Pb1 O4 89.1(2) 2_656 . ?
O1 Pb1 O4 64.5(2) . . ?
O5 Pb1 O4 143.8(2) . . ?
O9 Pb1 O7 148.1(2) . 1_655 ?
O10 Pb1 O7 110.8(2) . 1_655 ?
O3 Pb1 O7 132.7(2) 2_656 1_655 ?
O1 Pb1 O7 88.2(2) . 1_655 ?
O5 Pb1 O7 63.5(2) . 1_655 ?
O4 Pb1 O7 115.1(2) . 1_655 ?
O9 Pb1 C17 25.8(3) . . ?
O10 Pb1 C17 25.1(3) . . ?
O3 Pb1 C17 82.0(3) 2_656 . ?
O1 Pb1 C17 140.6(3) . . ?
O5 Pb1 C17 112.7(3) . . ?
O4 Pb1 C17 95.0(3) . . ?
O7 Pb1 C17 131.1(2) 1_655 . ?
O9 Pb1 O4 98.5(2) . 2_756 ?
O10 Pb1 O4 111.1(2) . 2_756 ?
O3 Pb1 O4 152.6(2) 2_656 2_756 ?
O1 Pb1 O4 95.3(2) . 2_756 ?
O5 Pb1 O4 124.4(2) . 2_756 ?
O4 Pb1 O4 64.4(2) . 2_756 ?
O7 Pb1 O4 61.0(2) 1_655 2_756 ?
C17 Pb1 O4 105.8(3) . 2_756 ?
O9 Pb1 Pb2 163.45(19) . . ?
O10 Pb1 Pb2 132.39(19) . . ?
O3 Pb1 Pb2 86.75(15) 2_656 . ?
O1 Pb1 Pb2 48.53(16) . . ?
O5 Pb1 Pb2 42.11(15) . . ?
O4 Pb1 Pb2 107.40(14) . . ?
O7 Pb1 Pb2 48.33(15) 1_655 . ?
C17 Pb1 Pb2 154.8(2) . . ?
O4 Pb1 Pb2 94.55(13) 2_756 . ?
O9 Pb1 Pb3 30.86(17) . . ?
O10 Pb1 Pb3 81.53(18) . . ?
O3 Pb1 Pb3 78.96(17) 2_656 . ?
O1 Pb1 Pb3 94.36(16) . . ?
O5 Pb1 Pb3 151.42(15) . . ?
O4 Pb1 Pb3 38.93(14) . . ?
O7 Pb1 Pb3 144.72(15) 1_655 . ?
C17 Pb1 Pb3 56.5(2) . . ?
O4 Pb1 Pb3 83.72(14) 2_756 . ?
Pb2 Pb1 Pb3 142.67(2) . . ?
O9 Pb1 Pb3 104.70(19) . 2_656 ?
O10 Pb1 Pb3 118.2(2) . 2_656 ?
O3 Pb1 Pb3 32.68(15) 2_656 2_656 ?
O1 Pb1 Pb3 34.65(16) . 2_656 ?
O5 Pb1 Pb3 65.08(16) . 2_656 ?
O4 Pb1 Pb3 82.78(15) . 2_656 ?
O7 Pb1 Pb3 107.18(15) 1_655 2_656 ?
C17 Pb1 Pb3 114.4(2) . 2_656 ?
O4 Pb1 Pb3 129.73(13) 2_756 2_656 ?
Pb2 Pb1 Pb3 58.86(2) . 2_656 ?
Pb3 Pb1 Pb3 94.02(3) . 2_656 ?
O2 Pb2 O2 180.000(1) . 2_766 ?
O2 Pb2 O8 74.6(2) . 2_666 ?
O2 Pb2 O8 105.4(2) 2_766 2_666 ?
O2 Pb2 O8 105.4(2) . 1_655 ?
O2 Pb2 O8 74.6(2) 2_766 1_655 ?
O8 Pb2 O8 180.000(1) 2_666 1_655 ?
O2 Pb2 O5 101.7(2) . . ?
O2 Pb2 O5 78.3(2) 2_766 . ?
O8 Pb2 O5 108.1(2) 2_666 . ?
O8 Pb2 O5 71.9(2) 1_655 . ?
O2 Pb2 O5 78.3(2) . 2_766 ?
O2 Pb2 O5 101.7(2) 2_766 2_766 ?
O8 Pb2 O5 71.9(2) 2_666 2_766 ?
O8 Pb2 O5 108.1(2) 1_655 2_766 ?
O5 Pb2 O5 180.000(1) . 2_766 ?
O2 Pb2 O6 116.2(2) . . ?
O2 Pb2 O6 63.8(2) 2_766 . ?
O8 Pb2 O6 70.0(2) 2_666 . ?
O8 Pb2 O6 110.0(2) 1_655 . ?
O5 Pb2 O6 47.3(2) . . ?
O5 Pb2 O6 132.7(2) 2_766 . ?
O2 Pb2 O6 63.8(2) . 2_766 ?
O2 Pb2 O6 116.2(2) 2_766 2_766 ?
O8 Pb2 O6 110.0(2) 2_666 2_766 ?
O8 Pb2 O6 70.0(2) 1_655 2_766 ?
O5 Pb2 O6 132.7(2) . 2_766 ?
O5 Pb2 O6 47.3(2) 2_766 2_766 ?
O6 Pb2 O6 180.000(1) . 2_766 ?
O2 Pb2 O7 113.2(2) . 2_666 ?
O2 Pb2 O7 66.8(2) 2_766 2_666 ?
O8 Pb2 O7 45.34(19) 2_666 2_666 ?
O8 Pb2 O7 134.7(2) 1_655 2_666 ?
O5 Pb2 O7 120.0(2) . 2_666 ?
O5 Pb2 O7 60.0(2) 2_766 2_666 ?
O6 Pb2 O7 73.41(19) . 2_666 ?
O6 Pb2 O7 106.59(19) 2_766 2_666 ?
O2 Pb2 O7 66.8(2) . 1_655 ?
O2 Pb2 O7 113.2(2) 2_766 1_655 ?
O8 Pb2 O7 134.7(2) 2_666 1_655 ?
O8 Pb2 O7 45.34(19) 1_655 1_655 ?
O5 Pb2 O7 60.0(2) . 1_655 ?
O5 Pb2 O7 120.0(2) 2_766 1_655 ?
O6 Pb2 O7 106.59(19) . 1_655 ?
O6 Pb2 O7 73.41(19) 2_766 1_655 ?
O7 Pb2 O7 180.000(1) 2_666 1_655 ?
O2 Pb2 O1 134.3(2) . 2_766 ?
O2 Pb2 O1 45.7(2) 2_766 2_766 ?
O8 Pb2 O1 122.1(2) 2_666 2_766 ?
O8 Pb2 O1 57.9(2) 1_655 2_766 ?
O5 Pb2 O1 110.2(2) . 2_766 ?
O5 Pb2 O1 69.8(2) 2_766 2_766 ?
O6 Pb2 O1 109.5(2) . 2_766 ?
O6 Pb2 O1 70.5(2) 2_766 2_766 ?
O7 Pb2 O1 77.90(19) 2_666 2_766 ?
O7 Pb2 O1 102.10(19) 1_655 2_766 ?
O2 Pb2 O1 45.7(2) . . ?
O2 Pb2 O1 134.3(2) 2_766 . ?
O8 Pb2 O1 57.9(2) 2_666 . ?
O8 Pb2 O1 122.1(2) 1_655 . ?
O5 Pb2 O1 69.8(2) . . ?
O5 Pb2 O1 110.2(2) 2_766 . ?
O6 Pb2 O1 70.5(2) . . ?
O6 Pb2 O1 109.5(2) 2_766 . ?
O7 Pb2 O1 102.10(19) 2_666 . ?
O7 Pb2 O1 77.90(19) 1_655 . ?
O1 Pb2 O1 180.000(1) 2_766 . ?
O9 Pb3 O6 161.2(3) . 2_656 ?
O9 Pb3 O3 97.1(2) . . ?
O6 Pb3 O3 74.0(2) 2_656 . ?
O9 Pb3 O1 82.4(3) . 2_656 ?
O6 Pb3 O1 78.8(2) 2_656 2_656 ?
O3 Pb3 O1 63.1(2) . 2_656 ?
O9 Pb3 O7 127.3(2) . 2_656 ?
O6 Pb3 O7 67.0(2) 2_656 2_656 ?
O3 Pb3 O7 73.7(2) . 2_656 ?
O1 Pb3 O7 130.7(2) 2_656 2_656 ?
O9 Pb3 O8 99.2(2) . 1_545 ?
O6 Pb3 O8 72.3(2) 2_656 1_545 ?
O3 Pb3 O8 119.6(2) . 1_545 ?
O1 Pb3 O8 62.2(2) 2_656 1_545 ?
O7 Pb3 O8 131.0(2) 2_656 1_545 ?
O9 Pb3 O2 75.8(3) . 2_756 ?
O6 Pb3 O2 122.8(2) 2_656 2_756 ?
O3 Pb3 O2 126.8(2) . 2_756 ?
O1 Pb3 O2 156.9(2) 2_656 2_756 ?
O7 Pb3 O2 70.5(2) 2_656 2_756 ?
O8 Pb3 O2 113.6(2) 1_545 2_756 ?
O9 Pb3 O4 69.8(2) . . ?
O6 Pb3 O4 112.5(2) 2_656 . ?
O3 Pb3 O4 48.2(2) . . ?
O1 Pb3 O4 98.4(2) 2_656 . ?
O7 Pb3 O4 66.0(2) 2_656 . ?
O8 Pb3 O4 159.4(2) 1_545 . ?
O2 Pb3 O4 81.4(2) 2_756 . ?
O9 Pb3 O6 119.6(2) . 1_545 ?
O6 Pb3 O6 73.1(2) 2_656 1_545 ?
O3 Pb3 O6 142.2(2) . 1_545 ?
O1 Pb3 O6 126.61(19) 2_656 1_545 ?
O7 Pb3 O6 76.6(2) 2_656 1_545 ?
O8 Pb3 O6 66.3(2) 1_545 1_545 ?
O2 Pb3 O6 61.1(2) 2_756 1_545 ?
O4 Pb3 O6 134.1(2) . 1_545 ?
O9 Pb3 C8 85.6(3) . . ?
O6 Pb3 C8 91.6(2) 2_656 . ?
O3 Pb3 C8 24.6(2) . . ?
O1 Pb3 C8 82.8(2) 2_656 . ?
O7 Pb3 C8 64.6(2) 2_656 . ?
O8 Pb3 C8 143.3(2) 1_545 . ?
O2 Pb3 C8 102.9(2) 2_756 . ?
O4 Pb3 C8 24.0(2) . . ?
O6 Pb3 C8 141.1(2) 1_545 . ?
O9 Pb3 Pb2 122.44(19) . 1_445 ?
O6 Pb3 Pb2 41.37(15) 2_656 1_445 ?
O3 Pb3 Pb2 83.77(14) . 1_445 ?
O1 Pb3 Pb2 46.90(15) 2_656 1_445 ?
O7 Pb3 Pb2 108.30(15) 2_656 1_445 ?
O8 Pb3 Pb2 39.41(15) 1_545 1_445 ?
O2 Pb3 Pb2 144.58(15) 2_756 1_445 ?
O4 Pb3 Pb2 131.86(14) . 1_445 ?
O6 Pb3 Pb2 83.86(13) 1_545 1_445 ?
C8 Pb3 Pb2 108.28(18) . 1_445 ?
O9 Pb3 Pb2 113.3(2) . 1_545 ?
O6 Pb3 Pb2 85.36(16) 2_656 1_545 ?
O3 Pb3 Pb2 118.57(18) . 1_545 ?
O1 Pb3 Pb2 162.96(15) 2_656 1_545 ?
O7 Pb3 Pb2 45.12(16) 2_656 1_545 ?
O8 Pb3 Pb2 106.97(16) 1_545 1_545 ?
O2 Pb3 Pb2 37.52(17) 2_756 1_545 ?
O4 Pb3 Pb2 93.50(16) . 1_545 ?
O6 Pb3 Pb2 40.64(13) 1_545 1_545 ?
C8 Pb3 Pb2 104.16(18) . 1_545 ?
Pb2 Pb3 Pb2 116.20(3) 1_445 1_545 ?
C17 O10 Pb1 93.4(6) . . ?
C15 O5 Pb1 124.1(6) . . ?
C15 O5 Pb2 94.8(5) . . ?
Pb1 O5 Pb2 98.4(2) . . ?
C7 O2 Pb2 100.2(7) . . ?
C7 O2 Pb3 137.7(7) . 2_756 ?
Pb2 O2 Pb3 103.5(2) . 2_756 ?
C17 O9 Pb3 146.0(7) . . ?
C17 O9 Pb1 94.8(6) . . ?
Pb3 O9 Pb1 118.2(3) . . ?
C16 O8 Pb2 103.4(6) . 1_455 ?
C16 O8 Pb3 117.2(6) . 1_565 ?
Pb2 O8 Pb3 100.7(2) 1_455 1_565 ?
C16 O7 Pb3 115.9(6) . 2_656 ?
C16 O7 Pb1 134.7(6) . 1_455 ?
Pb3 O7 Pb1 109.3(2) 2_656 1_455 ?
C16 O7 Pb2 86.1(6) . 1_455 ?
Pb3 O7 Pb2 95.7(2) 2_656 1_455 ?
Pb1 O7 Pb2 86.33(19) 1_455 1_455 ?
C8 O3 Pb1 140.4(6) . 2_656 ?
C8 O3 Pb3 96.5(5) . . ?
Pb1 O3 Pb3 115.6(2) 2_656 . ?
C8 O4 Pb1 124.5(7) . . ?
C8 O4 Pb3 90.9(5) . . ?
Pb1 O4 Pb3 102.1(2) . . ?
C8 O4 Pb1 112.1(6) . 2_756 ?
Pb1 O4 Pb1 115.6(2) . 2_756 ?
Pb3 O4 Pb1 105.2(2) . 2_756 ?
C7 O1 Pb1 111.8(6) . . ?
C7 O1 Pb3 135.8(6) . 2_656 ?
Pb1 O1 Pb3 112.2(2) . 2_656 ?
C7 O1 Pb2 82.5(5) . . ?
Pb1 O1 Pb2 91.8(2) . . ?
Pb3 O1 Pb2 92.8(2) 2_656 . ?
C15 O6 Pb3 121.0(6) . 2_656 ?
C15 O6 Pb2 92.2(5) . . ?
Pb3 O6 Pb2 100.4(2) 2_656 . ?
C15 O6 Pb3 128.7(6) . 1_565 ?
Pb3 O6 Pb3 106.9(2) 2_656 1_565 ?
Pb2 O6 Pb3 96.48(18) . 1_565 ?
C3 C4 C5 120.7(10) . . ?
C3 C4 H4A 119.7 . . ?
C5 C4 H4A 119.7 . . ?
C1 C6 C5 119.6(10) . . ?
C1 C6 H6A 120.2 . . ?
C5 C6 H6A 120.2 . . ?
C4 C5 C6 119.7(9) . . ?
C4 C5 H5A 120.1 . . ?
C6 C5 H5A 120.1 . . ?
C3 C2 C1 118.6(9) . . ?
C3 C2 C8 119.8(9) . . ?
C1 C2 C8 121.3(9) . . ?
C6 C1 C2 120.6(9) . . ?
C6 C1 C7 117.5(9) . . ?
C2 C1 C7 121.9(9) . . ?
O8 C16 O7 124.2(9) . . ?
O8 C16 C10 117.2(9) . . ?
O7 C16 C10 118.4(9) . . ?
O2 C7 O1 125.6(9) . . ?
O2 C7 C1 117.6(9) . . ?
O1 C7 C1 116.9(9) . . ?
O2 C7 Pb2 56.8(6) . . ?
O1 C7 Pb2 73.7(5) . . ?
C1 C7 Pb2 154.1(7) . . ?
C14 C9 C10 120.7(9) . . ?
C14 C9 C15 119.2(9) . . ?
C10 C9 C15 120.1(8) . . ?
C4 C3 C2 120.8(10) . . ?
C4 C3 H3A 119.6 . . ?
C2 C3 H3A 119.6 . . ?
O4 C8 O3 122.2(8) . . ?
O4 C8 C2 119.1(8) . . ?
O3 C8 C2 118.3(8) . . ?
O4 C8 Pb3 65.1(5) . . ?
O3 C8 Pb3 58.9(5) . . ?
C2 C8 Pb3 158.6(7) . . ?
O5 C15 O6 121.6(9) . . ?
O5 C15 C9 119.0(8) . . ?
O6 C15 C9 119.4(9) . . ?
O5 C15 Pb2 61.4(5) . . ?
O6 C15 Pb2 63.5(5) . . ?
C9 C15 Pb2 159.4(6) . . ?
C11 C10 C9 118.2(9) . . ?
C11 C10 C16 119.3(9) . . ?
C9 C10 C16 122.4(8) . . ?
O10 C17 O9 120.9(10) . . ?
O10 C17 C18 121.4(11) . . ?
O9 C17 C18 117.8(11) . . ?
O10 C17 Pb1 61.5(6) . . ?
O9 C17 Pb1 59.4(5) . . ?
C18 C17 Pb1 177.0(10) . . ?
C12 C13 C14 120.8(11) . . ?
C12 C13 H13A 119.6 . . ?
C14 C13 H13A 119.6 . . ?
C13 C12 C11 121.0(11) . . ?
C13 C12 H12A 119.5 . . ?
C11 C12 H12A 119.5 . . ?
C13 C14 C9 119.5(11) . . ?
C13 C14 H14A 120.2 . . ?
C9 C14 H14A 120.2 . . ?
C10 C11 C12 119.7(11) . . ?
C10 C11 H11A 120.1 . . ?
C12 C11 H11A 120.1 . . ?
C17 C18 H18A 109.5 . . ?
C17 C18 H18B 109.5 . . ?
H18A C18 H18B 109.5 . . ?
C17 C18 H18C 109.5 . . ?
H18A C18 H18C 109.5 . . ?
H18B C18 H18C 109.5 . . ?

loop_
_geom_bond_atom_site_label_1
_geom_bond_atom_site_label_2
_geom_bond_distance
_geom_bond_site_symmetry_2
_geom_bond_publ_flag
Pb1 O9 2.509(7) . ?
Pb1 O10 2.557(8) . ?
Pb1 O3 2.559(7) 2_656 ?
Pb1 O1 2.590(7) . ?
Pb1 O5 2.604(7) . ?
Pb1 O4 2.763(8) . ?
Pb1 O7 2.889(7) 1_655 ?
Pb1 C17 2.904(10) . ?
Pb1 O4 2.979(8) 2_756 ?
Pb1 Pb2 4.0533(17) . ?
Pb1 Pb3 4.2986(15) . ?
Pb1 Pb3 4.3850(14) 2_656 ?
Pb2 O2 2.668(8) . ?
Pb2 O2 2.668(8) 2_766 ?
Pb2 O8 2.686(7) 2_666 ?
Pb2 O8 2.686(7) 1_655 ?
Pb2 O5 2.748(7) . ?
Pb2 O5 2.748(7) 2_766 ?
Pb2 O6 2.793(7) . ?
Pb2 O6 2.793(7) 2_766 ?
Pb2 O7 3.034(7) 2_666 ?
Pb2 O7 3.034(7) 1_655 ?
Pb2 O1 3.039(7) 2_766 ?
Pb2 O1 3.039(7) . ?
Pb3 O9 2.502(8) . ?
Pb3 O6 2.617(7) 2_656 ?
Pb3 O3 2.625(7) . ?
Pb3 O1 2.693(8) 2_656 ?
Pb3 O7 2.705(7) 2_656 ?
Pb3 O8 2.711(7) 1_545 ?
Pb3 O2 2.758(8) 2_756 ?
Pb3 O4 2.763(7) . ?
Pb3 O6 2.918(7) 1_545 ?
Pb3 C8 3.046(9) . ?
Pb3 Pb2 4.1566(16) 1_445 ?
Pb3 Pb2 4.2606(14) 1_545 ?
O10 C17 1.232(13) . ?
O5 C15 1.263(12) . ?
O2 C7 1.246(12) . ?
O2 Pb3 2.758(8) 2_756 ?
O9 C17 1.269(13) . ?
O8 C16 1.243(12) . ?
O8 Pb2 2.686(7) 1_455 ?
O8 Pb3 2.711(7) 1_565 ?
O7 C16 1.278(12) . ?
O7 Pb3 2.705(7) 2_656 ?
O7 Pb1 2.889(7) 1_455 ?
O7 Pb2 3.034(7) 1_455 ?
O3 C8 1.276(11) . ?
O3 Pb1 2.559(7) 2_656 ?
O4 C8 1.240(12) . ?
O4 Pb1 2.979(8) 2_756 ?
O1 C7 1.276(12) . ?
O1 Pb3 2.693(8) 2_656 ?
O6 C15 1.282(11) . ?
O6 Pb3 2.617(7) 2_656 ?
O6 Pb3 2.918(7) 1_565 ?
C4 C3 1.371(14) . ?
C4 C5 1.380(16) . ?
C4 H4A 0.9300 . ?
C6 C1 1.377(13) . ?
C6 C5 1.407(15) . ?
C6 H6A 0.9300 . ?
C5 H5A 0.9300 . ?
C2 C3 1.391(14) . ?
C2 C1 1.410(13) . ?
C2 C8 1.491(13) . ?
C1 C7 1.513(14) . ?
C16 C10 1.467(13) . ?
C9 C14 1.395(14) . ?
C9 C10 1.411(14) . ?
C9 C15 1.492(13) . ?
C3 H3A 0.9300 . ?
C10 C11 1.401(14) . ?
C17 C18 1.502(15) . ?
C13 C12 1.357(18) . ?
C13 C14 1.382(16) . ?
C13 H13A 0.9300 . ?
C12 C11 1.401(16) . ?
C12 H12A 0.9300 . ?
C14 H14A 0.9300 . ?
C11 H11A 0.9300 . ?
C18 H18A 0.9600 . ?
C18 H18B 0.9600 . ?
C18 H18C 0.9600 . ?
